data_7020310
loop_
_publ_author_name
'Borowski, Andrzej F.'
'Vendier, Laure'
'Sabo-Etienne, Sylviane'
'Rozycka-Sokolowska, Ewa'
'Gaudyn, Alicja V.'

_publ_section_title
;
 Catalyzed hydrogenation of condensed three-ring arenes and their
 N-heteroaromatic analogues by a bis(dihydrogen) ruthenium complex.
;
_journal_issue 46
_journal_name_full 'Dalton transactions (Cambridge, England : 2003)'
_journal_page_first 14117
_journal_page_last 14125
_journal_paper_doi 10.1039/c2dt31205k
_journal_volume 41
_journal_year 2012
_chemical_absolute_configuration unk
_chemical_compound_source 'synthesis as described'
_chemical_formula_moiety 'C15 H16'
_chemical_formula_sum 'C15 H16'
_chemical_formula_weight 196.28
_chemical_name_systematic
;
?
;
_space_group_IT_number 19
_symmetry_cell_setting orthorhombic
_symmetry_Int_Tables_number 19
_symmetry_space_group_name_Hall 'P 2ac 2ab'
_symmetry_space_group_name_H-M 'P 21 21 21'
_atom_sites_solution_hydrogens geom
_atom_sites_solution_primary direct
_atom_sites_solution_secondary difmap
_cell_angle_alpha 90
_cell_angle_beta 90
_cell_angle_gamma 90
_cell_formula_units_Z 4
_cell_length_a 6.9319(11)
_cell_length_b 11.2138(16)
_cell_length_c 13.945(2)
_cell_measurement_reflns_used 2700
_cell_measurement_temperature 180(2)
_cell_measurement_theta_max 31.9923
_cell_measurement_theta_min 3.2711
_cell_measurement_wavelength 0.71073
_cell_volume 1084.0(3)
_computing_cell_refinement 'CrysAlis RED, Oxford Diffraction Ltd.'
_computing_data_collection 'CrysAlis CCD, Oxford Diffraction Ltd.'
_computing_data_reduction 'CrysAlis RED, Oxford Diffraction Ltd.'
_computing_molecular_graphics 'Ortep-3 for Windows (Farrugia, 1997)'
_computing_publication_material 'WinGX publication routines (Farrugia, 1999)'
_computing_structure_refinement 'SHELXL-97 (Sheldrick, 2008)'
_computing_structure_solution 'SHELXS-97 (Sheldrick, 1997)'
_diffrn_ambient_temperature 180
_diffrn_measured_fraction_theta_full 0.965
_diffrn_measured_fraction_theta_max 0.965
_diffrn_measurement_device_type 'Oxford-Diffraction XCALIBUR'
_diffrn_measurement_method \w-\f
_diffrn_radiation_monochromator graphite
_diffrn_radiation_source 'fine-focus sealed tube'
_diffrn_radiation_type MoK\a
_diffrn_radiation_wavelength 0.71073
_diffrn_reflns_av_R_equivalents 0.0275
_diffrn_reflns_av_unetI/netI 0.0235
_diffrn_reflns_limit_h_max 10
_diffrn_reflns_limit_h_min -10
_diffrn_reflns_limit_k_max 16
_diffrn_reflns_limit_k_min -16
_diffrn_reflns_limit_l_max 15
_diffrn_reflns_limit_l_min -20
_diffrn_reflns_number 11492
_diffrn_reflns_theta_full 32.07
_diffrn_reflns_theta_max 32.07
_diffrn_reflns_theta_min 3.28
_diffrn_standards_decay_% 0
_diffrn_standards_interval_count 0
_diffrn_standards_interval_time 0
_diffrn_standards_number 0
_exptl_absorpt_coefficient_mu 0.067
_exptl_absorpt_correction_T_max 0.9790
_exptl_absorpt_correction_T_min 0.9140
_exptl_absorpt_correction_type multi-scan
_exptl_absorpt_process_details
;
[c.f. r.h. blessing, acta cryst. (1995), a51, 33-38]
;
_exptl_crystal_colour colourless
_exptl_crystal_density_diffrn 1.203
_exptl_crystal_density_method 'not measured'
_exptl_crystal_description block
_exptl_crystal_F_000 424
_exptl_crystal_size_max 0.55
_exptl_crystal_size_mid 0.4
_exptl_crystal_size_min 0.3
_refine_diff_density_max 0.3
_refine_diff_density_min -0.199
_refine_diff_density_rms 0.05
_refine_ls_extinction_method none
_refine_ls_goodness_of_fit_ref 1.018
_refine_ls_hydrogen_treatment constr
_refine_ls_matrix_type full
_refine_ls_number_parameters 137
_refine_ls_number_reflns 2103
_refine_ls_number_restraints 0
_refine_ls_restrained_S_all 1.018
_refine_ls_R_factor_all 0.0542
_refine_ls_R_factor_gt 0.0449
_refine_ls_shift/su_max 0.002
_refine_ls_shift/su_mean 0
_refine_ls_structure_factor_coef Fsqd
_refine_ls_weighting_details 'calc w=1/[\s^2^(Fo^2^)+(0.0863P)^2^+0.0000P] where P=(Fo^2^+2Fc^2^)/3'
_refine_ls_weighting_scheme calc
_refine_ls_wR_factor_gt 0.1208
_refine_ls_wR_factor_ref 0.1257
_reflns_number_gt 1730
_reflns_number_total 2103
_reflns_threshold_expression >2\s(I)
_cod_data_source_file c2dt31205k.txt
_cod_data_source_block andl0710
_cod_database_code 7020310

loop_
_symmetry_equiv_pos_as_xyz
'x, y, z'
'-x+1/2, -y, z+1/2'
'x+1/2, -y+1/2, -z'
'-x, y+1/2, -z+1/2'

loop_
_atom_site_label
_atom_site_type_symbol
_atom_site_fract_x
_atom_site_fract_y
_atom_site_fract_z
_atom_site_U_iso_or_equiv
_atom_site_adp_type
_atom_site_occupancy
_atom_site_symmetry_multiplicity
_atom_site_calc_flag
_atom_site_refinement_flags
C1 C 0.2090(2) -0.08160(13) 0.14820(11) 0.0301(3) Uani 1 1 d .
H1A H 0.0939 -0.0797 0.1062 0.036 Uiso 1 1 calc R
H1B H 0.1629 -0.0843 0.2154 0.036 Uiso 1 1 calc R
C2 C 0.3203(2) -0.19494(13) 0.12777(12) 0.0317(3) Uani 1 1 d .
H2A H 0.4061 -0.2127 0.1827 0.038 Uiso 1 1 calc R
H2B H 0.2287 -0.2621 0.1208 0.038 Uiso 1 1 calc R
C3 C 0.4396(2) -0.18456(13) 0.03784(12) 0.0353(4) Uani 1 1 d .
H3A H 0.3548 -0.1668 -0.0175 0.042 Uiso 1 1 calc R
H3B H 0.5063 -0.261 0.0252 0.042 Uiso 1 1 calc R
C4 C 0.5871(2) -0.08566(13) 0.04976(11) 0.0321(3) Uani 1 1 d .
H4A H 0.6868 -0.112 0.0959 0.038 Uiso 1 1 calc R
H4B H 0.6514 -0.0716 -0.0126 0.038 Uiso 1 1 calc R
C4A C 0.5008(2) 0.03005(12) 0.08458(9) 0.0247(3) Uani 1 1 d .
C5 C 0.6324(3) 0.35237(13) 0.08777(11) 0.0337(3) Uani 1 1 d .
H5 H 0.752 0.3506 0.0545 0.04 Uiso 1 1 calc R
C6 C 0.5624(3) 0.45826(14) 0.12101(11) 0.0390(4) Uani 1 1 d .
H6 H 0.6332 0.5296 0.1105 0.047 Uiso 1 1 calc R
C7 C 0.3865(3) 0.46240(13) 0.17054(11) 0.0378(4) Uani 1 1 d .
H7 H 0.3401 0.5363 0.1945 0.045 Uiso 1 1 calc R
C8 C 0.2817(2) 0.36098(14) 0.18456(11) 0.0323(3) Uani 1 1 d .
H8 H 0.1614 0.3657 0.217 0.039 Uiso 1 1 calc R
C8A C 0.3486(2) 0.24826(12) 0.15166(9) 0.0249(3) Uani 1 1 d .
C9 C 0.24511(19) 0.13973(13) 0.16610(10) 0.0252(3) Uani 1 1 d .
C9A C 0.32052(19) 0.03212(12) 0.13385(9) 0.0232(3) Uani 1 1 d .
C10 C 0.5991(2) 0.13458(13) 0.06914(10) 0.0264(3) Uani 1 1 d .
H10 H 0.7178 0.1324 0.0351 0.032 Uiso 1 1 calc R
C10A C 0.5287(2) 0.24485(12) 0.10231(9) 0.0254(3) Uani 1 1 d .
C11 C 0.0521(2) 0.14299(16) 0.21668(13) 0.0419(4) Uani 1 1 d .
H11A H -0.0252 0.0741 0.1969 0.063 Uiso 1 1 calc R
H11B H -0.0159 0.2166 0.1997 0.063 Uiso 1 1 calc R
H11C H 0.0724 0.1404 0.2862 0.063 Uiso 1 1 calc R

loop_
_atom_site_aniso_label
_atom_site_aniso_U_11
_atom_site_aniso_U_22
_atom_site_aniso_U_33
_atom_site_aniso_U_23
_atom_site_aniso_U_13
_atom_site_aniso_U_12
C1 0.0291(7) 0.0286(7) 0.0326(7) -0.0021(6) 0.0056(6) -0.0043(6)
C2 0.0351(8) 0.0244(7) 0.0355(7) 0.0001(6) 0.0005(7) -0.0042(6)
C3 0.0398(9) 0.0268(7) 0.0393(8) -0.0054(6) 0.0040(7) 0.0004(7)
C4 0.0306(7) 0.0267(6) 0.0390(8) -0.0032(6) 0.0071(6) 0.0015(6)
C4A 0.0255(6) 0.0260(6) 0.0226(6) -0.0005(5) 0.0025(5) 0.0011(5)
C5 0.0414(8) 0.0301(7) 0.0296(7) 0.0027(6) 0.0029(7) -0.0083(7)
C6 0.0544(11) 0.0267(7) 0.0359(8) 0.0028(6) -0.0025(8) -0.0095(7)
C7 0.0533(10) 0.0254(7) 0.0348(8) -0.0017(6) -0.0053(7) 0.0051(7)
C8 0.0366(8) 0.0300(7) 0.0304(7) -0.0021(6) -0.0006(6) 0.0064(7)
C8A 0.0270(6) 0.0256(6) 0.0220(6) -0.0002(5) -0.0007(5) 0.0027(5)
C9 0.0224(6) 0.0280(6) 0.0252(6) -0.0003(5) 0.0026(5) 0.0011(6)
C9A 0.0213(6) 0.0251(6) 0.0232(6) 0.0007(5) 0.0008(5) -0.0007(5)
C10 0.0239(6) 0.0299(6) 0.0253(6) 0.0003(5) 0.0041(5) 0.0000(6)
C10A 0.0290(7) 0.0256(6) 0.0216(6) 0.0011(5) 0.0006(5) -0.0021(6)
C11 0.0288(7) 0.0450(9) 0.0519(10) -0.0042(8) 0.0132(7) 0.0028(7)

loop_
_atom_type_symbol
_atom_type_description
_atom_type_scat_dispersion_real
_atom_type_scat_dispersion_imag
_atom_type_scat_source
C C 0.0033 0 'International Tables Vol C Tables 4.2.6.8 and 6.1.1.4'
H H 0 0 'International Tables Vol C Tables 4.2.6.8 and 6.1.1.4'

loop_
_geom_angle_atom_site_label_1
_geom_angle_atom_site_label_2
_geom_angle_atom_site_label_3
_geom_angle
C9A C1 C2 115.11(12)
C9A C1 H1A 108.5
C2 C1 H1A 108.5
C9A C1 H1B 108.5
C2 C1 H1B 108.5
H1A C1 H1B 107.5
C3 C2 C1 111.81(12)
C3 C2 H2A 109.3
C1 C2 H2A 109.3
C3 C2 H2B 109.3
C1 C2 H2B 109.3
H2A C2 H2B 107.9
C2 C3 C4 109.57(13)
C2 C3 H3A 109.8
C4 C3 H3A 109.8
C2 C3 H3B 109.8
C4 C3 H3B 109.8
H3A C3 H3B 108.2
C4A C4 C3 113.38(12)
C4A C4 H4A 108.9
C3 C4 H4A 108.9
C4A C4 H4B 108.9
C3 C4 H4B 108.9
H4A C4 H4B 107.7
C10 C4A C9A 119.76(12)
C10 C4A C4 119.15(12)
C9A C4A C4 121.08(11)
C6 C5 C10A 120.74(15)
C6 C5 H5 119.6
C10A C5 H5 119.6
C5 C6 C7 120.37(14)
C5 C6 H6 119.8
C7 C6 H6 119.8
C8 C7 C6 120.42(14)
C8 C7 H7 119.8
C6 C7 H7 119.8
C7 C8 C8A 121.41(14)
C7 C8 H8 119.3
C8A C8 H8 119.3
C8 C8A C10A 117.70(13)
C8 C8A C9 123.27(13)
C10A C8A C9 119.03(12)
C9A C9 C8A 120.38(12)
C9A C9 C11 120.30(13)
C8A C9 C11 119.32(13)
C9 C9A C4A 119.97(12)
C9 C9A C1 119.97(12)
C4A C9A C1 120.03(12)
C4A C10 C10A 121.78(12)
C4A C10 H10 119.1
C10A C10 H10 119.1
C10 C10A C5 121.60(13)
C10 C10A C8A 119.06(12)
C5 C10A C8A 119.34(13)
C9 C11 H11A 109.5
C9 C11 H11B 109.5
H11A C11 H11B 109.5
C9 C11 H11C 109.5
H11A C11 H11C 109.5
H11B C11 H11C 109.5

loop_
_geom_bond_atom_site_label_1
_geom_bond_atom_site_label_2
_geom_bond_distance
C1 C9A 1.5047(19)
C1 C2 1.514(2)
C1 H1A 0.99
C1 H1B 0.99
C2 C3 1.507(2)
C2 H2A 0.99
C2 H2B 0.99
C3 C4 1.517(2)
C3 H3A 0.99
C3 H3B 0.99
C4 C4A 1.5090(19)
C4 H4A 0.99
C4 H4B 0.99
C4A C10 1.3727(18)
C4A C9A 1.4264(18)
C5 C6 1.364(2)
C5 C10A 1.418(2)
C5 H5 0.95
C6 C7 1.402(3)
C6 H6 0.95
C7 C8 1.364(2)
C7 H7 0.95
C8 C8A 1.4223(19)
C8 H8 0.95
C8A C10A 1.4259(19)
C8A C9 1.4270(19)
C9 C9A 1.3898(19)
C9 C11 1.513(2)
C10 C10A 1.408(2)
C10 H10 0.95
C11 H11A 0.98
C11 H11B 0.98
C11 H11C 0.98
